data_7005326
loop_
_publ_author_name
'Ioppolo, Joseph A.'
'Clegg, Jack K.'
'Rendina, Louis M.'

_publ_section_title
;
 Dicarba-closo-dodecaborane(12) derivatives of phosphonium salts: easy
 formation of nido-carborane phosphonium zwitterions.
;
_journal_issue 20
_journal_name_full 'Dalton transactions (Cambridge, England : 2003)'
_journal_page_first 1982
_journal_page_last 1985
_journal_paper_doi 10.1039/b700689f
_journal_year 2007
_chemical_formula_moiety 'C15 H24 B9 P'
_chemical_formula_sum 'C15 H24 B9 P'
_chemical_formula_weight 332.60
_chemical_name_systematic
;
?
;
_space_group_IT_number 14
_symmetry_cell_setting monoclinic
_symmetry_Int_Tables_number 14
_symmetry_space_group_name_Hall '-P 2ybc'
_symmetry_space_group_name_H-M 'P 1 21/c 1'
_atom_sites_solution_hydrogens geom
_atom_sites_solution_primary direct
_atom_sites_solution_secondary difmap
_audit_creation_method SHELXL-97
_cell_angle_alpha 90.00
_cell_angle_beta 102.805(6)
_cell_angle_gamma 90.00
_cell_formula_units_Z 4
_cell_length_a 11.4316(14)
_cell_length_b 9.4232(10)
_cell_length_c 17.547(2)
_cell_measurement_reflns_used 5545
_cell_measurement_temperature 150(2)
_cell_measurement_theta_max 30.478
_cell_measurement_theta_min 2.6605
_cell_volume 1843.2(4)
_computing_cell_refinement 'SAINT (Bruker-Nonius, 2003)'
_computing_data_collection 'APEX (Bruker-Nonius, 2003)'
_computing_data_reduction 'SAINT (Bruker-Nonius, 2003), XPREP (Bruker-Nonius, 2003)'
_computing_molecular_graphics
;ORTEP-3 (Farrugia, 1997)
WINGX-32 (Farrugia, 1999)
POV-Ray 3.5 (Cason, 2002)
WebLab ViewerPro 3.7 (Molecular Simulations, 2000)
;
_computing_publication_material 'enCIFer 1.1 (CCDC, 2005)'
_computing_structure_refinement 'SHELXL-97 (Sheldrick, 1997)'
_computing_structure_solution 'SIR97 (Altomare, et. al. 1997)'
_diffrn_ambient_temperature 150(2)
_diffrn_measured_fraction_theta_full 0.989
_diffrn_measured_fraction_theta_max 0.989
_diffrn_measurement_device_type APEXII-FR591
_diffrn_measurement_method \w+\f
_diffrn_radiation_monochromator graphite
_diffrn_radiation_source 'rotating anode'
_diffrn_radiation_type MoK\a
_diffrn_radiation_wavelength 0.71073
_diffrn_reflns_av_R_equivalents 0.0635
_diffrn_reflns_av_sigmaI/netI 0.0377
_diffrn_reflns_limit_h_max 16
_diffrn_reflns_limit_h_min -16
_diffrn_reflns_limit_k_max 13
_diffrn_reflns_limit_k_min -13
_diffrn_reflns_limit_l_max 25
_diffrn_reflns_limit_l_min -25
_diffrn_reflns_number 37976
_diffrn_reflns_theta_full 30.64
_diffrn_reflns_theta_max 30.64
_diffrn_reflns_theta_min 2.66
_diffrn_standards_decay_% 0
_diffrn_standards_interval_count 0
_diffrn_standards_interval_time 0
_diffrn_standards_number 0
_exptl_absorpt_coefficient_mu 0.143
_exptl_absorpt_correction_T_max 0.98
_exptl_absorpt_correction_T_min 0.750
_exptl_absorpt_correction_type multi-scan
_exptl_absorpt_process_details 'SADABS (Sheldrick, 2003)'
_exptl_crystal_colour colourless
_exptl_crystal_density_diffrn 1.199
_exptl_crystal_density_method 'not measured'
_exptl_crystal_description prism
_exptl_crystal_F_000 696
_exptl_crystal_size_max 0.314
_exptl_crystal_size_mid 0.290
_exptl_crystal_size_min 0.157
_refine_diff_density_max 0.499
_refine_diff_density_min -0.584
_refine_diff_density_rms 0.072
_refine_ls_extinction_method none
_refine_ls_goodness_of_fit_ref 1.085
_refine_ls_hydrogen_treatment mixed
_refine_ls_matrix_type full
_refine_ls_number_parameters 242
_refine_ls_number_reflns 5637
_refine_ls_number_restraints 2
_refine_ls_restrained_S_all 1.084
_refine_ls_R_factor_all 0.0590
_refine_ls_R_factor_gt 0.0444
_refine_ls_shift/su_max 0.001
_refine_ls_shift/su_mean 0.000
_refine_ls_structure_factor_coef Fsqd
_refine_ls_weighting_details 'calc w=1/[\s^2^(Fo^2^)+(0.0632P)^2^+0.8298P] where P=(Fo^2^+2Fc^2^)/3'
_refine_ls_weighting_scheme calc
_refine_ls_wR_factor_gt 0.1179
_refine_ls_wR_factor_ref 0.1318
_reflns_number_gt 4587
_reflns_number_total 5637
_reflns_threshold_expression >2sigma(I)
_cod_data_source_file b700689f.txt
_cod_data_source_block lj144sad
_cod_depositor_comments
;
The following automatic conversions were performed:
'_symmetry_cell_setting' value 'Monoclinic' changed to 'monoclinic'
according to '/home/saulius/struct/CIF-dictionaries/cif_core.dic'
dictionary named 'cif_core.dic' version 2.4.1 from 2010-06-29.

Automatic conversion script
Id: cif_fix_enum 1527 2010-12-29 10:47:43Z saulius 

The following automatic conversions were performed:
data name '_intl_tables_symmetry_no' replaced with
'_symmetry_Int_Tables_number' as specified in the replacement file
'/home/antanas/src/cod-tools/trunk/data/replacement-values/replacement_tags.lst'.

Automatic conversion script
Id: cif_correct_tags 4998 2017-03-02 13:24:31Z antanas 
;
_cod_original_sg_symbol_H-M P21/c
_cod_database_code 7005326

loop_
_symmetry_equiv_pos_as_xyz
'x, y, z'
'-x, y+1/2, -z+1/2'
'-x, -y, -z'
'x, -y-1/2, z-1/2'

loop_
_atom_site_label
_atom_site_type_symbol
_atom_site_fract_x
_atom_site_fract_y
_atom_site_fract_z
_atom_site_U_iso_or_equiv
_atom_site_adp_type
_atom_site_occupancy
_atom_site_symmetry_multiplicity
_atom_site_calc_flag
_atom_site_refinement_flags
_atom_site_disorder_assembly
_atom_site_disorder_group
C1 C 0.83316(11) -0.00435(14) 0.44965(7) 0.0184(2) Uani 1 1 d . . .
H1 H 0.8819(15) 0.0676(19) 0.4786(10) 0.022 Uiso 1 1 d . . .
C2 C 0.70448(10) 0.04365(14) 0.40580(7) 0.0163(2) Uani 1 1 d . . .
C3 C 0.51748(12) 0.26190(16) 0.37286(8) 0.0239(3) Uani 1 1 d . . .
H3A H 0.4768 0.2136 0.4091 0.036 Uiso 1 1 calc R . .
H3B H 0.4871 0.2253 0.3199 0.036 Uiso 1 1 calc R . .
H3C H 0.5020 0.3641 0.3737 0.036 Uiso 1 1 calc R . .
C4 C 0.73161(11) 0.31713(14) 0.49405(7) 0.0178(2) Uani 1 1 d . . .
C5 C 0.84755(12) 0.37303(15) 0.51308(8) 0.0222(3) Uani 1 1 d . . .
H5 H 0.8986 0.3651 0.4773 0.027 Uiso 1 1 calc R . .
C6 C 0.88814(14) 0.44055(17) 0.58482(8) 0.0273(3) Uani 1 1 d . . .
H6 H 0.9671 0.4783 0.5980 0.033 Uiso 1 1 calc R . .
C7 C 0.81373(15) 0.45277(16) 0.63681(8) 0.0280(3) Uani 1 1 d . . .
H7 H 0.8414 0.5002 0.6852 0.034 Uiso 1 1 calc R . .
C8 C 0.69877(14) 0.39608(18) 0.61859(8) 0.0290(3) Uani 1 1 d . . .
H8 H 0.6485 0.4040 0.6548 0.035 Uiso 1 1 calc R . .
C9 C 0.65708(13) 0.32784(17) 0.54750(8) 0.0247(3) Uani 1 1 d . . .
H9 H 0.5786 0.2887 0.5352 0.030 Uiso 1 1 calc R . .
C10 C 0.74837(11) 0.30231(14) 0.32933(7) 0.0174(2) Uani 1 1 d . . .
C11 C 0.86261(12) 0.25531(15) 0.32397(8) 0.0219(3) Uani 1 1 d . . .
H11 H 0.9019 0.1833 0.3581 0.026 Uiso 1 1 calc R . .
C12 C 0.91833(13) 0.31425(17) 0.26851(9) 0.0268(3) Uani 1 1 d . . .
H12 H 0.9959 0.2827 0.2649 0.032 Uiso 1 1 calc R . .
C13 C 0.86053(14) 0.41948(17) 0.21820(8) 0.0282(3) Uani 1 1 d . . .
H13 H 0.8990 0.4600 0.1806 0.034 Uiso 1 1 calc R . .
C14 C 0.74753(14) 0.46497(16) 0.22284(8) 0.0275(3) Uani 1 1 d . . .
H14 H 0.7082 0.5361 0.1880 0.033 Uiso 1 1 calc R . .
C15 C 0.69078(13) 0.40728(15) 0.27814(8) 0.0230(3) Uani 1 1 d . . .
H15 H 0.6131 0.4391 0.2811 0.028 Uiso 1 1 calc R . .
B1 B 0.88515(13) -0.12831(17) 0.40182(9) 0.0213(3) Uani 1 1 d D . .
H1A H 0.9825(15) -0.1378(19) 0.4026(10) 0.026 Uiso 1 1 d . . .
H1B H 0.8312(10) -0.0945(8) 0.3447(4) 0.026 Uiso 1 1 d D . .
B2 B 0.76359(14) -0.17188(17) 0.31601(9) 0.0220(3) Uani 1 1 d D . .
H2 H 0.7759(16) -0.2206(19) 0.2609(11) 0.026 Uiso 1 1 d . . .
B3 B 0.65000(13) -0.04256(16) 0.32523(8) 0.0187(3) Uani 1 1 d . . .
H3 H 0.5915(15) 0.0127(18) 0.2781(10) 0.022 Uiso 1 1 d . . .
B4 B 0.83161(13) -0.17075(17) 0.48836(9) 0.0218(3) Uani 1 1 d . . .
H4 H 0.8916 -0.2124 0.5431 0.026 Uiso 1 1 calc R . .
B5 B 0.78797(14) -0.27521(17) 0.40331(9) 0.0217(3) Uani 1 1 d . . .
H5A H 0.8209 -0.3869 0.4019 0.026 Uiso 1 1 calc R . .
B6 B 0.63749(14) -0.21856(17) 0.35501(9) 0.0213(3) Uani 1 1 d . . .
H6A H 0.5681 -0.2923 0.3212 0.026 Uiso 1 1 calc R . .
B7 B 0.59497(13) -0.08112(17) 0.41121(8) 0.0197(3) Uani 1 1 d . . .
H7A H 0.4998 -0.0620 0.4151 0.024 Uiso 1 1 calc R . .
B8 B 0.71654(13) -0.04819(17) 0.49290(8) 0.0202(3) Uani 1 1 d . . .
H8A H 0.7016 -0.0049 0.5494 0.024 Uiso 1 1 calc R . .
B9 B 0.68053(13) -0.22452(17) 0.46015(9) 0.0212(3) Uani 1 1 d . . .
H9A H 0.6411 -0.3032 0.4952 0.025 Uiso 1 1 calc R . .
P1 P 0.67603(3) 0.23024(4) 0.401900(18) 0.01623(10) Uani 1 1 d . . .

loop_
_atom_site_aniso_label
_atom_site_aniso_U_11
_atom_site_aniso_U_22
_atom_site_aniso_U_33
_atom_site_aniso_U_23
_atom_site_aniso_U_13
_atom_site_aniso_U_12
C1 0.0161(5) 0.0198(6) 0.0167(5) 0.0007(5) -0.0020(4) -0.0017(4)
C2 0.0142(5) 0.0188(6) 0.0139(5) 0.0003(4) -0.0013(4) -0.0008(4)
C3 0.0173(6) 0.0303(7) 0.0221(6) 0.0000(5) 0.0003(5) 0.0039(5)
C4 0.0209(6) 0.0166(6) 0.0148(5) -0.0009(4) 0.0015(4) 0.0011(4)
C5 0.0231(6) 0.0246(7) 0.0181(6) -0.0024(5) 0.0026(5) -0.0024(5)
C6 0.0295(7) 0.0272(7) 0.0222(6) -0.0045(5) -0.0007(5) -0.0048(6)
C7 0.0398(8) 0.0242(7) 0.0173(6) -0.0049(5) 0.0006(5) 0.0007(6)
C8 0.0363(8) 0.0326(8) 0.0196(6) -0.0034(6) 0.0093(6) 0.0032(6)
C9 0.0240(6) 0.0301(7) 0.0205(6) -0.0029(5) 0.0059(5) -0.0014(5)
C10 0.0193(5) 0.0174(6) 0.0139(5) -0.0013(4) 0.0002(4) -0.0009(4)
C11 0.0202(6) 0.0236(7) 0.0207(6) 0.0015(5) 0.0021(5) 0.0002(5)
C12 0.0252(6) 0.0301(8) 0.0258(7) -0.0014(6) 0.0074(5) -0.0031(6)
C13 0.0377(8) 0.0274(7) 0.0208(6) -0.0009(5) 0.0095(6) -0.0071(6)
C14 0.0389(8) 0.0252(7) 0.0173(6) 0.0044(5) 0.0039(5) 0.0018(6)
C15 0.0266(6) 0.0228(7) 0.0180(6) 0.0012(5) 0.0018(5) 0.0037(5)
B1 0.0180(6) 0.0233(7) 0.0214(7) 0.0024(5) 0.0019(5) 0.0010(5)
B2 0.0266(7) 0.0214(7) 0.0173(6) -0.0021(5) 0.0037(5) -0.0026(6)
B3 0.0198(6) 0.0203(7) 0.0135(6) -0.0002(5) -0.0015(5) -0.0022(5)
B4 0.0210(6) 0.0233(7) 0.0181(6) 0.0045(5) -0.0019(5) 0.0001(5)
B5 0.0223(7) 0.0195(7) 0.0223(7) 0.0020(5) 0.0027(5) -0.0004(5)
B6 0.0223(7) 0.0205(7) 0.0185(6) 0.0001(5) -0.0009(5) -0.0041(5)
B7 0.0167(6) 0.0226(7) 0.0186(6) 0.0022(5) 0.0011(5) -0.0027(5)
B8 0.0213(6) 0.0247(7) 0.0135(6) 0.0024(5) 0.0012(5) -0.0008(5)
B9 0.0206(6) 0.0232(7) 0.0186(6) 0.0046(5) 0.0021(5) -0.0022(5)
P1 0.01515(15) 0.01860(17) 0.01344(15) -0.00031(11) -0.00005(11) 0.00069(11)

loop_
_atom_type_symbol
_atom_type_description
_atom_type_scat_dispersion_real
_atom_type_scat_dispersion_imag
_atom_type_scat_source
C C 0.0033 0.0016 'International Tables Vol C Tables 4.2.6.8 and 6.1.1.4'
H H 0.0000 0.0000 'International Tables Vol C Tables 4.2.6.8 and 6.1.1.4'
B B 0.0013 0.0007 'International Tables Vol C Tables 4.2.6.8 and 6.1.1.4'
P P 0.1023 0.0942 'International Tables Vol C Tables 4.2.6.8 and 6.1.1.4'

loop_
_geom_angle_atom_site_label_1
_geom_angle_atom_site_label_2
_geom_angle_atom_site_label_3
_geom_angle
_geom_angle_site_symmetry_1
_geom_angle_site_symmetry_3
_geom_angle_publ_flag
C2 C1 B1 111.37(10) . . ?
C2 C1 B4 111.60(10) . . ?
B1 C1 B4 65.38(9) . . ?
C2 C1 B8 63.41(8) . . ?
B1 C1 B8 117.51(11) . . ?
B4 C1 B8 61.87(9) . . ?
C2 C1 H1 115.6(10) . . ?
B1 C1 H1 123.4(10) . . ?
B4 C1 H1 119.9(10) . . ?
B8 C1 H1 110.8(10) . . ?
C1 C2 B3 114.74(10) . . ?
C1 C2 B8 62.69(8) . . ?
B3 C2 B8 117.13(11) . . ?
C1 C2 B7 112.79(10) . . ?
B3 C2 B7 64.41(8) . . ?
B8 C2 B7 62.05(8) . . ?
C1 C2 P1 116.46(9) . . ?
B3 C2 P1 115.21(9) . . ?
B8 C2 P1 120.18(9) . . ?
B7 C2 P1 122.78(9) . . ?
P1 C3 H3A 109.5 . . ?
P1 C3 H3B 109.5 . . ?
H3A C3 H3B 109.5 . . ?
P1 C3 H3C 109.5 . . ?
H3A C3 H3C 109.5 . . ?
H3B C3 H3C 109.5 . . ?
C5 C4 C9 119.85(12) . . ?
C5 C4 P1 120.96(10) . . ?
C9 C4 P1 119.20(10) . . ?
C6 C5 C4 119.75(13) . . ?
C6 C5 H5 120.1 . . ?
C4 C5 H5 120.1 . . ?
C7 C6 C5 120.20(14) . . ?
C7 C6 H6 119.9 . . ?
C5 C6 H6 119.9 . . ?
C6 C7 C8 120.34(13) . . ?
C6 C7 H7 119.8 . . ?
C8 C7 H7 119.8 . . ?
C7 C8 C9 120.21(13) . . ?
C7 C8 H8 119.9 . . ?
C9 C8 H8 119.9 . . ?
C8 C9 C4 119.65(13) . . ?
C8 C9 H9 120.2 . . ?
C4 C9 H9 120.2 . . ?
C15 C10 C11 119.56(12) . . ?
C15 C10 P1 119.80(10) . . ?
C11 C10 P1 120.64(10) . . ?
C12 C11 C10 119.90(13) . . ?
C12 C11 H11 120.0 . . ?
C10 C11 H11 120.0 . . ?
C11 C12 C13 120.06(13) . . ?
C11 C12 H12 120.0 . . ?
C13 C12 H12 120.0 . . ?
C14 C13 C12 120.16(13) . . ?
C14 C13 H13 119.9 . . ?
C12 C13 H13 119.9 . . ?
C13 C14 C15 120.44(14) . . ?
C13 C14 H14 119.8 . . ?
C15 C14 H14 119.8 . . ?
C14 C15 C10 119.88(13) . . ?
C14 C15 H15 120.1 . . ?
C10 C15 H15 120.1 . . ?
C1 B1 B5 104.51(10) . . ?
C1 B1 B4 59.57(9) . . ?
B5 B1 B4 59.03(9) . . ?
C1 B1 B2 106.52(10) . . ?
B5 B1 B2 58.77(8) . . ?
B4 B1 B2 107.54(10) . . ?
C1 B1 H1A 122.0(9) . . ?
B5 B1 H1A 124.3(9) . . ?
B4 B1 H1A 119.7(9) . . ?
B2 B1 H1A 124.0(9) . . ?
C1 B1 H1B 93.8(8) . . ?
B4 B1 H1B 127.2(8) . . ?
B2 B1 H1B 32.6(5) . . ?
H1A B1 H1B 113.1(12) . . ?
B6 B2 B5 61.41(9) . . ?
B6 B2 B3 58.38(9) . . ?
B5 B2 B3 105.59(10) . . ?
B6 B2 B1 105.50(10) . . ?
B5 B2 B1 58.49(8) . . ?
B3 B2 B1 101.61(10) . . ?
B6 B2 H1B 122.2(8) . . ?
B5 B2 H1B 90.5(2) . . ?
B3 B2 H1B 87.6(8) . . ?
B6 B2 H2 120.2(9) . . ?
B5 B2 H2 119.9(9) . . ?
B3 B2 H2 126.1(9) . . ?
B1 B2 H2 125.7(9) . . ?
H1B B2 H2 117.6(12) . . ?
C2 B3 B6 104.69(10) . . ?
C2 B3 B7 60.65(8) . . ?
B6 B3 B7 59.44(9) . . ?
C2 B3 B2 105.59(10) . . ?
B6 B3 B2 59.91(9) . . ?
B7 B3 B2 109.27(10) . . ?
C2 B3 H3 118.6(9) . . ?
B6 B3 H3 127.5(9) . . ?
B7 B3 H3 118.0(9) . . ?
B2 B3 H3 126.3(9) . . ?
C1 B4 B9 104.34(10) . . ?
C1 B4 B5 101.62(10) . . ?
B9 B4 B5 61.73(9) . . ?
C1 B4 B8 59.44(8) . . ?
B9 B4 B8 60.47(9) . . ?
B5 B4 B8 109.22(10) . . ?
C1 B4 B1 55.04(8) . . ?
B9 B4 B1 108.76(10) . . ?
B5 B4 B1 59.79(9) . . ?
B8 B4 B1 106.75(10) . . ?
C1 B4 H4 127.1 . . ?
B9 B4 H4 121.1 . . ?
B5 B4 H4 122.3 . . ?
B8 B4 H4 120.8 . . ?
B1 B4 H4 122.8 . . ?
B4 B5 B1 61.18(9) . . ?
B4 B5 B2 112.50(11) . . ?
B1 B5 B2 62.73(9) . . ?
B4 B5 B9 59.06(9) . . ?
B1 B5 B9 107.76(11) . . ?
B2 B5 B9 109.47(11) . . ?
B4 B5 B6 106.91(11) . . ?
B1 B5 B6 107.08(11) . . ?
B2 B5 B6 59.25(9) . . ?
B9 B5 B6 59.51(8) . . ?
B4 B5 H5A 120.6 . . ?
B1 B5 H5A 121.1 . . ?
B2 B5 H5A 118.9 . . ?
B9 B5 H5A 122.2 . . ?
B6 B5 H5A 123.5 . . ?
B3 B6 B7 61.46(9) . . ?
B3 B6 B2 61.71(9) . . ?
B7 B6 B2 112.38(11) . . ?
B3 B6 B9 108.22(11) . . ?
B7 B6 B9 59.73(9) . . ?
B2 B6 B9 109.89(10) . . ?
B3 B6 B5 106.55(10) . . ?
B7 B6 B5 107.73(10) . . ?
B2 B6 B5 59.34(9) . . ?
B9 B6 B5 59.93(8) . . ?
B3 B6 H6A 121.6 . . ?
B7 B6 H6A 120.1 . . ?
B2 B6 H6A 119.2 . . ?
B9 B6 H6A 121.5 . . ?
B5 B6 H6A 123.3 . . ?
C2 B7 B6 100.12(10) . . ?
C2 B7 B9 102.44(10) . . ?
B6 B7 B9 61.30(9) . . ?
C2 B7 B8 58.97(8) . . ?
B6 B7 B8 108.34(10) . . ?
B9 B7 B8 59.81(9) . . ?
C2 B7 B3 54.94(7) . . ?
B6 B7 B3 59.10(8) . . ?
B9 B7 B3 107.61(10) . . ?
B8 B7 B3 106.47(10) . . ?
C2 B7 H7A 128.1 . . ?
B6 B7 H7A 123.1 . . ?
B9 B7 H7A 122.1 . . ?
B8 B7 H7A 121.0 . . ?
B3 B7 H7A 123.0 . . ?
C1 B8 C2 53.91(7) . . ?
C1 B8 B4 58.69(8) . . ?
C2 B8 B4 101.59(10) . . ?
C1 B8 B9 103.18(10) . . ?
C2 B8 B9 102.36(10) . . ?
B4 B8 B9 59.67(9) . . ?
C1 B8 B7 103.18(9) . . ?
C2 B8 B7 58.98(8) . . ?
B4 B8 B7 107.74(11) . . ?
B9 B8 B7 59.69(9) . . ?
C1 B8 H8A 126.0 . . ?
C2 B8 H8A 126.9 . . ?
B4 B8 H8A 122.7 . . ?
B9 B8 H8A 123.9 . . ?
B7 B8 H8A 121.9 . . ?
B4 B9 B7 108.53(11) . . ?
B4 B9 B8 59.86(9) . . ?
B7 B9 B8 60.50(9) . . ?
B4 B9 B6 107.87(10) . . ?
B7 B9 B6 58.97(8) . . ?
B8 B9 B6 107.05(10) . . ?
B4 B9 B5 59.20(9) . . ?
B7 B9 B5 107.63(10) . . ?
B8 B9 B5 106.75(10) . . ?
B6 B9 B5 60.56(9) . . ?
B4 B9 H9A 121.7 . . ?
B7 B9 H9A 121.6 . . ?
B8 B9 H9A 122.3 . . ?
B6 B9 H9A 122.1 . . ?
B5 B9 H9A 122.2 . . ?
C2 P1 C3 109.76(6) . . ?
C2 P1 C4 112.87(6) . . ?
C3 P1 C4 108.23(6) . . ?
C2 P1 C10 106.88(6) . . ?
C3 P1 C10 109.27(6) . . ?
C4 P1 C10 109.79(6) . . ?

loop_
_geom_bond_atom_site_label_1
_geom_bond_atom_site_label_2
_geom_bond_distance
_geom_bond_site_symmetry_2
_geom_bond_publ_flag
C1 C2 1.5680(17) . ?
C1 B1 1.626(2) . ?
C1 B4 1.711(2) . ?
C1 B8 1.7240(19) . ?
C1 H1 0.950(18) . ?
C2 B3 1.6297(18) . ?
C2 B8 1.7351(19) . ?
C2 B7 1.7354(19) . ?
C2 P1 1.7867(14) . ?
C3 P1 1.7957(14) . ?
C3 H3A 0.9800 . ?
C3 H3B 0.9800 . ?
C3 H3C 0.9800 . ?
C4 C5 1.3962(18) . ?
C4 C9 1.4036(18) . ?
C4 P1 1.7981(13) . ?
C5 C6 1.3949(19) . ?
C5 H5 0.9500 . ?
C6 C7 1.383(2) . ?
C6 H6 0.9500 . ?
C7 C8 1.389(2) . ?
C7 H7 0.9500 . ?
C8 C9 1.390(2) . ?
C8 H8 0.9500 . ?
C9 H9 0.9500 . ?
C10 C15 1.3988(18) . ?
C10 C11 1.4018(18) . ?
C10 P1 1.7982(13) . ?
C11 C12 1.3914(19) . ?
C11 H11 0.9500 . ?
C12 C13 1.393(2) . ?
C12 H12 0.9500 . ?
C13 C14 1.380(2) . ?
C13 H13 0.9500 . ?
C14 C15 1.3918(19) . ?
C14 H14 0.9500 . ?
C15 H15 0.9500 . ?
B1 B5 1.779(2) . ?
B1 B4 1.803(2) . ?
B1 B2 1.854(2) . ?
B1 H1A 1.113(17) . ?
B1 H1B 1.101(8) . ?
B2 B6 1.782(2) . ?
B2 B5 1.784(2) . ?
B2 B3 1.814(2) . ?
B2 H1B 1.100(9) . ?
B2 H2 1.107(18) . ?
B3 B6 1.754(2) . ?
B3 B7 1.796(2) . ?
B3 H3 1.075(17) . ?
B4 B9 1.762(2) . ?
B4 B5 1.765(2) . ?
B4 B8 1.766(2) . ?
B4 H4 1.1200 . ?
B5 B9 1.810(2) . ?
B5 B6 1.821(2) . ?
B5 H5A 1.1200 . ?
B6 B7 1.760(2) . ?
B6 B9 1.802(2) . ?
B6 H6A 1.1200 . ?
B7 B9 1.774(2) . ?
B7 B8 1.789(2) . ?
B7 H7A 1.1200 . ?
B8 B9 1.776(2) . ?
B8 H8A 1.1200 . ?
B9 H9A 1.1200 . ?

loop_
_geom_torsion_atom_site_label_1
_geom_torsion_atom_site_label_2
_geom_torsion_atom_site_label_3
_geom_torsion_atom_site_label_4
_geom_torsion
_geom_torsion_site_symmetry_1
_geom_torsion_site_symmetry_2
_geom_torsion_site_symmetry_3
_geom_torsion_site_symmetry_4
_geom_torsion_publ_flag
B1 C1 C2 B3 1.94(15) . . . . ?
B4 C1 C2 B3 -69.03(13) . . . . ?
B8 C1 C2 B3 -109.09(12) . . . . ?
B1 C1 C2 B8 111.03(12) . . . . ?
B4 C1 C2 B8 40.06(10) . . . . ?
B1 C1 C2 B7 73.14(13) . . . . ?
B4 C1 C2 B7 2.18(14) . . . . ?
B8 C1 C2 B7 -37.88(10) . . . . ?
B1 C1 C2 P1 -136.95(10) . . . . ?
B4 C1 C2 P1 152.09(9) . . . . ?
B8 C1 C2 P1 112.02(10) . . . . ?
C9 C4 C5 C6 -0.7(2) . . . . ?
P1 C4 C5 C6 179.67(11) . . . . ?
C4 C5 C6 C7 -0.3(2) . . . . ?
C5 C6 C7 C8 1.0(2) . . . . ?
C6 C7 C8 C9 -0.7(2) . . . . ?
C7 C8 C9 C4 -0.3(2) . . . . ?
C5 C4 C9 C8 1.0(2) . . . . ?
P1 C4 C9 C8 -179.36(12) . . . . ?
C15 C10 C11 C12 0.7(2) . . . . ?
P1 C10 C11 C12 -178.70(11) . . . . ?
C10 C11 C12 C13 -0.2(2) . . . . ?
C11 C12 C13 C14 -0.4(2) . . . . ?
C12 C13 C14 C15 0.6(2) . . . . ?
C13 C14 C15 C10 -0.1(2) . . . . ?
C11 C10 C15 C14 -0.5(2) . . . . ?
P1 C10 C15 C14 178.87(11) . . . . ?
C2 C1 B1 B5 -65.03(13) . . . . ?
B4 C1 B1 B5 39.78(9) . . . . ?
B8 C1 B1 B5 5.21(14) . . . . ?
C2 C1 B1 B4 -104.81(11) . . . . ?
B8 C1 B1 B4 -34.58(10) . . . . ?
C2 C1 B1 B2 -3.83(14) . . . . ?
B4 C1 B1 B2 100.98(11) . . . . ?
B8 C1 B1 B2 66.40(13) . . . . ?
C1 B1 B2 B6 -56.03(13) . . . . ?
B5 B1 B2 B6 41.20(10) . . . . ?
B4 B1 B2 B6 6.56(14) . . . . ?
C1 B1 B2 B5 -97.23(11) . . . . ?
B4 B1 B2 B5 -34.63(10) . . . . ?
C1 B1 B2 B3 4.07(13) . . . . ?
B5 B1 B2 B3 101.30(11) . . . . ?
B4 B1 B2 B3 66.66(12) . . . . ?
C1 C2 B3 B6 63.25(13) . . . . ?
B8 C2 B3 B6 -7.39(14) . . . . ?
B7 C2 B3 B6 -41.36(10) . . . . ?
P1 C2 B3 B6 -157.34(9) . . . . ?
C1 C2 B3 B7 104.61(11) . . . . ?
B8 C2 B3 B7 33.98(10) . . . . ?
P1 C2 B3 B7 -115.98(10) . . . . ?
C1 C2 B3 B2 0.96(14) . . . . ?
B8 C2 B3 B2 -69.68(13) . . . . ?
B7 C2 B3 B2 -103.66(11) . . . . ?
P1 C2 B3 B2 140.36(9) . . . . ?
B6 B2 B3 C2 98.20(11) . . . . ?
B5 B2 B3 C2 57.25(13) . . . . ?
B1 B2 B3 C2 -2.98(12) . . . . ?
B5 B2 B3 B6 -40.95(10) . . . . ?
B1 B2 B3 B6 -101.18(11) . . . . ?
B6 B2 B3 B7 34.41(10) . . . . ?
B5 B2 B3 B7 -6.54(13) . . . . ?
B1 B2 B3 B7 -66.77(12) . . . . ?
C2 C1 B4 B9 1.38(14) . . . . ?
B1 C1 B4 B9 -103.08(11) . . . . ?
B8 C1 B4 B9 42.12(10) . . . . ?
C2 C1 B4 B5 64.86(12) . . . . ?
B1 C1 B4 B5 -39.60(10) . . . . ?
B8 C1 B4 B5 105.60(10) . . . . ?
C2 C1 B4 B8 -40.74(10) . . . . ?
B1 C1 B4 B8 -145.20(10) . . . . ?
C2 C1 B4 B1 104.46(11) . . . . ?
B8 C1 B4 B1 145.20(10) . . . . ?
B5 B1 B4 C1 -133.74(11) . . . . ?
B2 B1 B4 C1 -99.21(11) . . . . ?
C1 B1 B4 B9 94.69(11) . . . . ?
B5 B1 B4 B9 -39.05(11) . . . . ?
B2 B1 B4 B9 -4.52(14) . . . . ?
C1 B1 B4 B5 133.74(11) . . . . ?
B2 B1 B4 B5 34.53(10) . . . . ?
C1 B1 B4 B8 30.88(10) . . . . ?
B5 B1 B4 B8 -102.86(11) . . . . ?
B2 B1 B4 B8 -68.33(13) . . . . ?
C1 B4 B5 B1 37.19(9) . . . . ?
B9 B4 B5 B1 137.37(11) . . . . ?
B8 B4 B5 B1 98.64(11) . . . . ?
C1 B4 B5 B2 -0.26(14) . . . . ?
B9 B4 B5 B2 99.92(12) . . . . ?
B8 B4 B5 B2 61.19(14) . . . . ?
B1 B4 B5 B2 -37.45(10) . . . . ?
C1 B4 B5 B9 -100.17(10) . . . . ?
B8 B4 B5 B9 -38.73(10) . . . . ?
B1 B4 B5 B9 -137.37(11) . . . . ?
C1 B4 B5 B6 -63.36(12) . . . . ?
B9 B4 B5 B6 36.82(10) . . . . ?
B8 B4 B5 B6 -1.91(14) . . . . ?
B1 B4 B5 B6 -100.55(11) . . . . ?
C1 B1 B5 B4 -40.05(10) . . . . ?
B2 B1 B5 B4 -140.80(11) . . . . ?
C1 B1 B5 B2 100.75(11) . . . . ?
B4 B1 B5 B2 140.80(11) . . . . ?
C1 B1 B5 B9 -2.46(13) . . . . ?
B4 B1 B5 B9 37.59(10) . . . . ?
B2 B1 B5 B9 -103.21(11) . . . . ?
C1 B1 B5 B6 60.22(13) . . . . ?
B4 B1 B5 B6 100.27(11) . . . . ?
B2 B1 B5 B6 -40.53(10) . . . . ?
B6 B2 B5 B4 -96.89(12) . . . . ?
B3 B2 B5 B4 -57.42(13) . . . . ?
B1 B2 B5 B4 36.82(10) . . . . ?
B6 B2 B5 B1 -133.71(11) . . . . ?
B3 B2 B5 B1 -94.25(11) . . . . ?
B6 B2 B5 B9 -33.23(10) . . . . ?
B3 B2 B5 B9 6.23(14) . . . . ?
B1 B2 B5 B9 100.48(12) . . . . ?
B3 B2 B5 B6 39.47(10) . . . . ?
B1 B2 B5 B6 133.71(11) . . . . ?
C2 B3 B6 B7 41.98(9) . . . . ?
B2 B3 B6 B7 141.72(10) . . . . ?
C2 B3 B6 B2 -99.74(10) . . . . ?
B7 B3 B6 B2 -141.72(10) . . . . ?
C2 B3 B6 B9 3.53(13) . . . . ?
B7 B3 B6 B9 -38.45(10) . . . . ?
B2 B3 B6 B9 103.27(11) . . . . ?
C2 B3 B6 B5 -59.56(12) . . . . ?
B7 B3 B6 B5 -101.54(11) . . . . ?
B2 B3 B6 B5 40.18(10) . . . . ?
B5 B2 B6 B3 134.03(11) . . . . ?
B1 B2 B6 B3 94.27(11) . . . . ?
B5 B2 B6 B7 97.98(12) . . . . ?
B3 B2 B6 B7 -36.05(10) . . . . ?
B1 B2 B6 B7 58.22(14) . . . . ?
B5 B2 B6 B9 33.49(11) . . . . ?
B3 B2 B6 B9 -100.54(12) . . . . ?
B1 B2 B6 B9 -6.26(14) . . . . ?
B3 B2 B6 B5 -134.03(11) . . . . ?
B1 B2 B6 B5 -39.76(10) . . . . ?
B4 B5 B6 B3 65.20(13) . . . . ?
B1 B5 B6 B3 0.90(14) . . . . ?
B2 B5 B6 B3 -41.33(10) . . . . ?
B9 B5 B6 B3 101.82(11) . . . . ?
B4 B5 B6 B7 0.56(14) . . . . ?
B1 B5 B6 B7 -63.74(13) . . . . ?
B2 B5 B6 B7 -105.97(12) . . . . ?
B9 B5 B6 B7 37.18(10) . . . . ?
B4 B5 B6 B2 106.54(12) . . . . ?
B1 B5 B6 B2 42.23(10) . . . . ?
B9 B5 B6 B2 143.16(11) . . . . ?
B4 B5 B6 B9 -36.62(10) . . . . ?
B1 B5 B6 B9 -100.92(12) . . . . ?
B2 B5 B6 B9 -143.16(11) . . . . ?
C1 C2 B7 B6 -67.26(12) . . . . ?
B3 C2 B7 B6 40.32(9) . . . . ?
B8 C2 B7 B6 -105.41(11) . . . . ?
P1 C2 B7 B6 145.00(9) . . . . ?
C1 C2 B7 B9 -4.66(13) . . . . ?
B3 C2 B7 B9 102.93(11) . . . . ?
B8 C2 B7 B9 -42.81(10) . . . . ?
P1 C2 B7 B9 -152.39(9) . . . . ?
C1 C2 B7 B8 38.15(10) . . . . ?
B3 C2 B7 B8 145.73(11) . . . . ?
P1 C2 B7 B8 -109.59(11) . . . . ?
C1 C2 B7 B3 -107.59(11) . . . . ?
B8 C2 B7 B3 -145.73(11) . . . . ?
P1 C2 B7 B3 104.68(11) . . . . ?
B3 B6 B7 C2 -38.12(8) . . . . ?
B2 B6 B7 C2 -1.96(13) . . . . ?
B9 B6 B7 C2 98.73(10) . . . . ?
B5 B6 B7 C2 61.46(12) . . . . ?
B3 B6 B7 B9 -136.85(10) . . . . ?
B2 B6 B7 B9 -100.70(12) . . . . ?
B5 B6 B7 B9 -37.27(10) . . . . ?
B3 B6 B7 B8 -98.61(11) . . . . ?
B2 B6 B7 B8 -62.46(13) . . . . ?
B9 B6 B7 B8 38.24(10) . . . . ?
B5 B6 B7 B8 0.97(14) . . . . ?
B2 B6 B7 B3 36.15(10) . . . . ?
B9 B6 B7 B3 136.85(10) . . . . ?
B5 B6 B7 B3 99.58(11) . . . . ?
B6 B3 B7 C2 132.07(10) . . . . ?
B2 B3 B7 C2 97.47(11) . . . . ?
C2 B3 B7 B6 -132.07(10) . . . . ?
B2 B3 B7 B6 -34.60(10) . . . . ?
C2 B3 B7 B9 -93.06(11) . . . . ?
B6 B3 B7 B9 39.00(10) . . . . ?
B2 B3 B7 B9 4.41(13) . . . . ?
C2 B3 B7 B8 -30.21(10) . . . . ?
B6 B3 B7 B8 101.86(11) . . . . ?
B2 B3 B7 B8 67.26(13) . . . . ?
B1 C1 B8 C2 -101.46(12) . . . . ?
B4 C1 B8 C2 -137.27(11) . . . . ?
C2 C1 B8 B4 137.27(11) . . . . ?
B1 C1 B8 B4 35.81(11) . . . . ?
C2 C1 B8 B9 95.82(10) . . . . ?
B1 C1 B8 B9 -5.65(14) . . . . ?
B4 C1 B8 B9 -41.45(9) . . . . ?
C2 C1 B8 B7 34.34(10) . . . . ?
B1 C1 B8 B7 -67.12(13) . . . . ?
B4 C1 B8 B7 -102.93(11) . . . . ?
B3 C2 B8 C1 105.35(12) . . . . ?
B7 C2 B8 C1 140.14(11) . . . . ?
P1 C2 B8 C1 -106.25(10) . . . . ?
C1 C2 B8 B4 -36.29(9) . . . . ?
B3 C2 B8 B4 69.06(13) . . . . ?
B7 C2 B8 B4 103.86(11) . . . . ?
P1 C2 B8 B4 -142.54(9) . . . . ?
C1 C2 B8 B9 -97.42(11) . . . . ?
B3 C2 B8 B9 7.92(14) . . . . ?
B7 C2 B8 B9 42.72(9) . . . . ?
P1 C2 B8 B9 156.33(9) . . . . ?
C1 C2 B8 B7 -140.14(11) . . . . ?
B3 C2 B8 B7 -34.80(11) . . . . ?
P1 C2 B8 B7 113.61(10) . . . . ?
B9 B4 B8 C1 -131.69(10) . . . . ?
B5 B4 B8 C1 -92.40(11) . . . . ?
B1 B4 B8 C1 -29.24(9) . . . . ?
C1 B4 B8 C2 34.04(8) . . . . ?
B9 B4 B8 C2 -97.65(10) . . . . ?
B5 B4 B8 C2 -58.36(12) . . . . ?
B1 B4 B8 C2 4.79(13) . . . . ?
C1 B4 B8 B9 131.69(10) . . . . ?
B5 B4 B8 B9 39.30(10) . . . . ?
B1 B4 B8 B9 102.45(11) . . . . ?
C1 B4 B8 B7 94.92(10) . . . . ?
B9 B4 B8 B7 -36.77(10) . . . . ?
B5 B4 B8 B7 2.52(14) . . . . ?
B1 B4 B8 B7 65.67(13) . . . . ?
C2 B7 B8 C1 -32.13(9) . . . . ?
B6 B7 B8 C1 58.81(13) . . . . ?
B9 B7 B8 C1 97.72(11) . . . . ?
B3 B7 B8 C1 -3.41(13) . . . . ?
B6 B7 B8 C2 90.95(11) . . . . ?
B9 B7 B8 C2 129.86(10) . . . . ?
B3 B7 B8 C2 28.73(9) . . . . ?
C2 B7 B8 B4 -93.09(11) . . . . ?
B6 B7 B8 B4 -2.15(14) . . . . ?
B9 B7 B8 B4 36.77(10) . . . . ?
B3 B7 B8 B4 -64.36(13) . . . . ?
C2 B7 B8 B9 -129.86(10) . . . . ?
B6 B7 B8 B9 -38.91(10) . . . . ?
B3 B7 B8 B9 -101.13(11) . . . . ?
C1 B4 B9 B7 -4.26(14) . . . . ?
B5 B4 B9 B7 -99.91(11) . . . . ?
B8 B4 B9 B7 37.32(10) . . . . ?
B1 B4 B9 B7 -61.73(14) . . . . ?
C1 B4 B9 B8 -41.58(9) . . . . ?
B5 B4 B9 B8 -137.24(11) . . . . ?
B1 B4 B9 B8 -99.06(11) . . . . ?
C1 B4 B9 B6 58.14(13) . . . . ?
B5 B4 B9 B6 -37.51(10) . . . . ?
B8 B4 B9 B6 99.73(11) . . . . ?
B1 B4 B9 B6 0.67(14) . . . . ?
C1 B4 B9 B5 95.65(11) . . . . ?
B8 B4 B9 B5 137.24(11) . . . . ?
B1 B4 B9 B5 38.18(10) . . . . ?
C2 B7 B9 B4 5.30(13) . . . . ?
B6 B7 B9 B4 100.14(11) . . . . ?
B8 B7 B9 B4 -37.04(10) . . . . ?
B3 B7 B9 B4 62.13(13) . . . . ?
C2 B7 B9 B8 42.35(9) . . . . ?
B6 B7 B9 B8 137.18(11) . . . . ?
B3 B7 B9 B8 99.18(11) . . . . ?
C2 B7 B9 B6 -94.83(10) . . . . ?
B8 B7 B9 B6 -137.18(11) . . . . ?
B3 B7 B9 B6 -38.00(10) . . . . ?
C2 B7 B9 B5 -57.31(12) . . . . ?
B6 B7 B9 B5 37.53(10) . . . . ?
B8 B7 B9 B5 -99.65(11) . . . . ?
B3 B7 B9 B5 -0.48(14) . . . . ?
C1 B8 B9 B4 40.94(9) . . . . ?
C2 B8 B9 B4 96.33(10) . . . . ?
B7 B8 B9 B4 138.66(10) . . . . ?
C1 B8 B9 B7 -97.72(10) . . . . ?
C2 B8 B9 B7 -42.34(9) . . . . ?
B4 B8 B9 B7 -138.66(10) . . . . ?
C1 B8 B9 B6 -60.19(12) . . . . ?
C2 B8 B9 B6 -4.81(13) . . . . ?
B4 B8 B9 B6 -101.13(11) . . . . ?
B7 B8 B9 B6 37.53(10) . . . . ?
C1 B8 B9 B5 3.42(12) . . . . ?
C2 B8 B9 B5 58.80(12) . . . . ?
B4 B8 B9 B5 -37.52(10) . . . . ?
B7 B8 B9 B5 101.14(11) . . . . ?
B3 B6 B9 B4 -62.06(14) . . . . ?
B7 B6 B9 B4 -101.29(12) . . . . ?
B2 B6 B9 B4 3.64(15) . . . . ?
B5 B6 B9 B4 36.91(10) . . . . ?
B3 B6 B9 B7 39.23(10) . . . . ?
B2 B6 B9 B7 104.93(12) . . . . ?
B5 B6 B9 B7 138.20(11) . . . . ?
B3 B6 B9 B8 1.01(14) . . . . ?
B7 B6 B9 B8 -38.23(10) . . . . ?
B2 B6 B9 B8 66.71(13) . . . . ?
B5 B6 B9 B8 99.97(11) . . . . ?
B3 B6 B9 B5 -98.97(11) . . . . ?
B7 B6 B9 B5 -138.20(11) . . . . ?
B2 B6 B9 B5 -33.26(11) . . . . ?
B1 B5 B9 B4 -38.55(10) . . . . ?
B2 B5 B9 B4 -105.16(12) . . . . ?
B6 B5 B9 B4 -138.29(11) . . . . ?
B4 B5 B9 B7 101.47(12) . . . . ?
B1 B5 B9 B7 62.92(13) . . . . ?
B2 B5 B9 B7 -3.69(14) . . . . ?
B6 B5 B9 B7 -36.82(10) . . . . ?
B4 B5 B9 B8 37.82(10) . . . . ?
B1 B5 B9 B8 -0.73(13) . . . . ?
B2 B5 B9 B8 -67.33(13) . . . . ?
B6 B5 B9 B8 -100.47(11) . . . . ?
B4 B5 B9 B6 138.29(11) . . . . ?
B1 B5 B9 B6 99.74(11) . . . . ?
B2 B5 B9 B6 33.13(10) . . . . ?
C1 C2 P1 C3 -165.22(9) . . . . ?
B3 C2 P1 C3 56.09(10) . . . . ?
B8 C2 P1 C3 -92.89(10) . . . . ?
B7 C2 P1 C3 -18.57(11) . . . . ?
C1 C2 P1 C4 -44.41(11) . . . . ?
B3 C2 P1 C4 176.90(9) . . . . ?
B8 C2 P1 C4 27.93(11) . . . . ?
B7 C2 P1 C4 102.24(10) . . . . ?
C1 C2 P1 C10 76.39(10) . . . . ?
B3 C2 P1 C10 -62.30(10) . . . . ?
B8 C2 P1 C10 148.73(9) . . . . ?
B7 C2 P1 C10 -136.96(9) . . . . ?
C5 C4 P1 C2 90.51(12) . . . . ?
C9 C4 P1 C2 -89.13(12) . . . . ?
C5 C4 P1 C3 -147.80(12) . . . . ?
C9 C4 P1 C3 32.55(13) . . . . ?
C5 C4 P1 C10 -28.61(13) . . . . ?
C9 C4 P1 C10 151.74(11) . . . . ?
C15 C10 P1 C2 139.56(11) . . . . ?
C11 C10 P1 C2 -41.06(12) . . . . ?
C15 C10 P1 C3 20.85(13) . . . . ?
C11 C10 P1 C3 -159.77(11) . . . . ?
C15 C10 P1 C4 -97.70(11) . . . . ?
C11 C10 P1 C4 81.69(12) . . . . ?
